data_7012947
loop_
_publ_author_name
'Nogai, Stefan D.'
'Schmidbaur, Hubert'

_publ_section_title
;
 Preparation and structure of soluble complexes of the ternary
 compounds GaSBr and GaSeBr
;
_journal_issue 12
_journal_name_full 'Dalton Transactions'
_journal_page_first 2488
_journal_paper_doi 10.1039/b302815a
_journal_year 2003
_chemical_formula_sum 'C8 H16 Br3 Ga O2'
_chemical_formula_weight 453.66
_space_group_IT_number 60
_symmetry_cell_setting orthorhombic
_symmetry_space_group_name_Hall '-P 2n 2ab'
_symmetry_space_group_name_H-M 'P b c n'
_atom_sites_solution_hydrogens difmap
_atom_sites_solution_primary direct
_atom_sites_solution_secondary difmap
_audit_creation_method SHELXL-97
_cell_angle_alpha 90.00
_cell_angle_beta 90.00
_cell_angle_gamma 90.00
_cell_formula_units_Z 4
_cell_length_a 10.5892(2)
_cell_length_b 10.1503(2)
_cell_length_c 12.6862(2)
_cell_measurement_reflns_used 37512
_cell_measurement_temperature 273(2)
_cell_volume 1363.56(4)
_computing_cell_refinement DENZO
_computing_data_collection XPRESS
_computing_data_reduction SCALEPACK
_computing_molecular_graphics SHELXTL-PLUS
_computing_publication_material 'SHELXL-97 (Sheldrick, 1997)'
_computing_structure_refinement 'SHELXL-97 (Sheldrick, 1997)'
_computing_structure_solution 'SHELXS-97 (Sheldrick, 1990)'
_diffrn_ambient_temperature 273(2)
_diffrn_measured_fraction_theta_full 0.997
_diffrn_measured_fraction_theta_max 0.997
_diffrn_measurement_device_type 'NONIUS DIP 2020'
_diffrn_measurement_method phir-rotation
_diffrn_radiation_monochromator graphite
_diffrn_radiation_source 'fine-focus sealed tube'
_diffrn_radiation_type MoK\a
_diffrn_radiation_wavelength 0.71073
_diffrn_reflns_av_R_equivalents 0.087
_diffrn_reflns_av_sigmaI/netI 0.0292
_diffrn_reflns_limit_h_max 13
_diffrn_reflns_limit_h_min -13
_diffrn_reflns_limit_k_max 12
_diffrn_reflns_limit_k_min -12
_diffrn_reflns_limit_l_max 16
_diffrn_reflns_limit_l_min -16
_diffrn_reflns_number 37512
_diffrn_reflns_theta_full 26.74
_diffrn_reflns_theta_max 26.74
_diffrn_reflns_theta_min 2.78
_exptl_absorpt_coefficient_mu 10.786
_exptl_absorpt_correction_T_max 0.803
_exptl_absorpt_correction_T_min 0.417
_exptl_absorpt_correction_type delabs
_exptl_crystal_colour colourless
_exptl_crystal_density_diffrn 2.210
_exptl_crystal_density_method 'not measured'
_exptl_crystal_description block
_exptl_crystal_F_000 864
_exptl_crystal_size_max 0.50
_exptl_crystal_size_mid 0.40
_exptl_crystal_size_min 0.40
_refine_diff_density_max 0.633
_refine_diff_density_min -0.494
_refine_diff_density_rms 0.095
_refine_ls_extinction_method none
_refine_ls_goodness_of_fit_ref 1.147
_refine_ls_hydrogen_treatment refall
_refine_ls_matrix_type full
_refine_ls_number_parameters 97
_refine_ls_number_reflns 1453
_refine_ls_number_restraints 0
_refine_ls_restrained_S_all 1.147
_refine_ls_R_factor_all 0.0278
_refine_ls_R_factor_gt 0.0254
_refine_ls_shift/su_max 0.000
_refine_ls_shift/su_mean 0.000
_refine_ls_structure_factor_coef Fsqd
_refine_ls_weighting_details 'calc w=1/[\s^2^(Fo^2^)+(0.0152P)^2^+2.5611P] where P=(Fo^2^+2Fc^2^)/3'
_refine_ls_weighting_scheme calc
_refine_ls_wR_factor_gt 0.0588
_refine_ls_wR_factor_ref 0.0597
_reflns_number_gt 1360
_reflns_number_total 1453
_reflns_threshold_expression >2sigma(I)
_cod_data_source_file b302815a.txt
_cod_data_source_block nog23
_cod_original_sg_symbol_H-M Pbcn
_cod_database_code 7012947

loop_
_symmetry_equiv_pos_as_xyz
'x, y, z'
'-x+1/2, -y+1/2, z+1/2'
'-x, y, -z+1/2'
'x+1/2, -y+1/2, -z'
'-x, -y, -z'
'x-1/2, y-1/2, -z-1/2'
'x, -y, z-1/2'
'-x-1/2, y-1/2, z'

loop_
_atom_site_label
_atom_site_type_symbol
_atom_site_fract_x
_atom_site_fract_y
_atom_site_fract_z
_atom_site_U_iso_or_equiv
_atom_site_adp_type
_atom_site_occupancy
_atom_site_symmetry_multiplicity
_atom_site_calc_flag
_atom_site_refinement_flags
_atom_site_disorder_assembly
_atom_site_disorder_group
Br1 Br 0.41020(3) 0.23221(3) 0.61269(2) 0.02517(11) Uani 1 1 d . . .
Ga1 Ga 0.5000 0.11431(4) 0.7500 0.01780(13) Uani 1 2 d S . .
Br2 Br 0.5000 -0.11527(4) 0.7500 0.03393(15) Uani 1 2 d S . .
O1 O 0.67679(19) 0.1126(2) 0.66806(16) 0.0209(4) Uani 1 1 d . . .
C3 C 0.8013(3) -0.0212(4) 0.5549(3) 0.0303(7) Uani 1 1 d . . .
C1 C 0.7938(3) 0.0769(3) 0.7224(2) 0.0238(6) Uani 1 1 d . . .
C4 C 0.6808(3) 0.0591(4) 0.5601(3) 0.0266(7) Uani 1 1 d . . .
C2 C 0.8859(3) 0.0471(4) 0.6354(3) 0.0275(7) Uani 1 1 d . . .
H22 H 0.918(3) 0.134(4) 0.612(3) 0.023(9) Uiso 1 1 d . . .
H21 H 0.962(4) -0.012(4) 0.661(3) 0.027(9) Uiso 1 1 d . . .
H42 H 0.610(4) 0.007(3) 0.549(3) 0.024(9) Uiso 1 1 d . . .
H12 H 0.776(4) -0.001(3) 0.763(3) 0.022(9) Uiso 1 1 d . . .
H41 H 0.681(3) 0.137(3) 0.510(3) 0.020(9) Uiso 1 1 d . . .
H32 H 0.838(4) -0.023(4) 0.488(3) 0.033(10) Uiso 1 1 d . . .
H11 H 0.817(3) 0.150(4) 0.759(3) 0.020(9) Uiso 1 1 d . . .
H31 H 0.787(4) -0.117(4) 0.579(3) 0.036(11) Uiso 1 1 d . . .

loop_
_atom_site_aniso_label
_atom_site_aniso_U_11
_atom_site_aniso_U_22
_atom_site_aniso_U_33
_atom_site_aniso_U_23
_atom_site_aniso_U_13
_atom_site_aniso_U_12
Br1 0.02573(18) 0.02717(18) 0.02262(19) 0.00630(12) -0.00513(11) 0.00035(12)
Ga1 0.0199(2) 0.0154(2) 0.0181(2) 0.000 -0.00251(17) 0.000
Br2 0.0311(3) 0.0155(2) 0.0552(3) 0.000 0.0101(2) 0.000
O1 0.0183(10) 0.0272(11) 0.0173(10) -0.0023(8) -0.0009(8) -0.0008(8)
C3 0.0254(17) 0.0362(19) 0.0294(19) -0.0101(15) -0.0002(14) 0.0016(14)
C1 0.0195(15) 0.0292(16) 0.0227(15) -0.0002(14) -0.0034(12) -0.0011(13)
C4 0.0233(16) 0.0365(18) 0.0201(16) -0.0073(14) 0.0010(12) -0.0023(14)
C2 0.0212(16) 0.0345(18) 0.0269(17) -0.0038(14) -0.0001(13) 0.0025(14)

loop_
_atom_type_symbol
_atom_type_description
_atom_type_scat_dispersion_real
_atom_type_scat_dispersion_imag
_atom_type_scat_source
C C 0.0033 0.0016 'International Tables Vol C Tables 4.2.6.8 and 6.1.1.4'
H H 0.0000 0.0000 'International Tables Vol C Tables 4.2.6.8 and 6.1.1.4'
O O 0.0106 0.0060 'International Tables Vol C Tables 4.2.6.8 and 6.1.1.4'
Ga Ga 0.2307 1.6083 'International Tables Vol C Tables 4.2.6.8 and 6.1.1.4'
Br Br -0.2901 2.4595 'International Tables Vol C Tables 4.2.6.8 and 6.1.1.4'

loop_
_geom_angle_atom_site_label_1
_geom_angle_atom_site_label_2
_geom_angle_atom_site_label_3
_geom_angle
_geom_angle_site_symmetry_1
_geom_angle_site_symmetry_3
_geom_angle_publ_flag
O1 Ga1 O1 179.07(11) 3_656 . ?
O1 Ga1 Br1 89.89(6) 3_656 3_656 ?
O1 Ga1 Br1 90.59(5) . 3_656 ?
O1 Ga1 Br1 90.59(5) 3_656 . ?
O1 Ga1 Br1 89.89(6) . . ?
Br1 Ga1 Br1 117.82(2) 3_656 . ?
O1 Ga1 Br2 89.54(6) 3_656 . ?
O1 Ga1 Br2 89.54(6) . . ?
Br1 Ga1 Br2 121.089(12) 3_656 . ?
Br1 Ga1 Br2 121.089(12) . . ?
C1 O1 C4 108.8(2) . . ?
C1 O1 Ga1 120.89(17) . . ?
C4 O1 Ga1 118.64(18) . . ?
C4 C3 C2 102.7(3) . . ?
C4 C3 H32 113(3) . . ?
C2 C3 H32 112(3) . . ?
C4 C3 H31 112(2) . . ?
C2 C3 H31 109(2) . . ?
H32 C3 H31 108(3) . . ?
O1 C1 C2 104.6(2) . . ?
O1 C1 H12 107(2) . . ?
C2 C1 H12 111(2) . . ?
O1 C1 H11 106(2) . . ?
C2 C1 H11 111(2) . . ?
H12 C1 H11 116(3) . . ?
O1 C4 C3 105.2(3) . . ?
O1 C4 H42 109(2) . . ?
C3 C4 H42 112(2) . . ?
O1 C4 H41 107.0(19) . . ?
C3 C4 H41 113(2) . . ?
H42 C4 H41 111(3) . . ?
C1 C2 C3 101.7(3) . . ?
C1 C2 H22 105(2) . . ?
C3 C2 H22 114(2) . . ?
C1 C2 H21 112(2) . . ?
C3 C2 H21 113(2) . . ?
H22 C2 H21 109(3) . . ?

loop_
_geom_bond_atom_site_label_1
_geom_bond_atom_site_label_2
_geom_bond_distance
_geom_bond_site_symmetry_2
_geom_bond_publ_flag
Br1 Ga1 2.3174(4) . ?
Ga1 O1 2.141(2) 3_656 ?
Ga1 O1 2.141(2) . ?
Ga1 Br1 2.3174(4) 3_656 ?
Ga1 Br2 2.3303(6) . ?
O1 C1 1.463(4) . ?
O1 C4 1.474(4) . ?
C3 C4 1.516(5) . ?
C3 C2 1.525(5) . ?
C3 H32 0.93(4) . ?
C3 H31 1.03(4) . ?
C1 C2 1.504(4) . ?
C1 H12 0.96(3) . ?
C1 H11 0.91(4) . ?
C4 H42 0.93(4) . ?
C4 H41 1.01(3) . ?
C2 H22 0.99(4) . ?
C2 H21 1.05(4) . ?

loop_
_geom_torsion_atom_site_label_1
_geom_torsion_atom_site_label_2
_geom_torsion_atom_site_label_3
_geom_torsion_atom_site_label_4
_geom_torsion
_geom_torsion_site_symmetry_1
_geom_torsion_site_symmetry_2
_geom_torsion_site_symmetry_3
_geom_torsion_site_symmetry_4
_geom_torsion_publ_flag
O1 Ga1 O1 C1 -73.5(2) 3_656 . . . ?
Br1 Ga1 O1 C1 47.5(2) 3_656 . . . ?
Br1 Ga1 O1 C1 165.4(2) . . . . ?
Br2 Ga1 O1 C1 -73.5(2) . . . . ?
O1 Ga1 O1 C4 65.5(2) 3_656 . . . ?
Br1 Ga1 O1 C4 -173.5(2) 3_656 . . . ?
Br1 Ga1 O1 C4 -55.6(2) . . . . ?
Br2 Ga1 O1 C4 65.4(2) . . . . ?
C4 O1 C1 C2 20.7(3) . . . . ?
Ga1 O1 C1 C2 163.27(19) . . . . ?
C1 O1 C4 C3 4.9(3) . . . . ?
Ga1 O1 C4 C3 -138.6(2) . . . . ?
C2 C3 C4 O1 -28.0(3) . . . . ?
O1 C1 C2 C3 -37.6(3) . . . . ?
C4 C3 C2 C1 40.1(3) . . . . ?
